data_4029805
loop_
_publ_author_name
'Akalay, Deniz'
'D\"urner, Gerd'
'Bats, Jan W.'
'G\"obel, Michael W'

_publ_section_title
;
 C2-symmetric bisamidines: chiral Br\/onsted bases catalysing the
 Diels-Alder reaction of anthrones.
;
_journal_name_full 'Beilstein journal of organic chemistry'
_journal_page_first 28
_journal_paper_doi 10.3762/bjoc.4.28
_journal_volume 4
_journal_year 2008
_chemical_formula_moiety 'C30 H29 N O3'
_chemical_formula_sum 'C30 H29 N O3'
_chemical_formula_weight 451.54
_chemical_name_systematic
; 
 ? 
;
_space_group_IT_number 19
_symmetry_cell_setting orthorhombic
_symmetry_space_group_name_Hall 'P 2ac 2ab'
_symmetry_space_group_name_H-M 'P 21 21 21'
_atom_sites_solution_hydrogens geom
_atom_sites_solution_primary direct
_atom_sites_solution_secondary difmap
_audit_creation_method SHELXL-97
_cell_angle_alpha 90.00
_cell_angle_beta 90.00
_cell_angle_gamma 90.00
_cell_formula_units_Z 4
_cell_length_a 11.2325(18)
_cell_length_b 13.594(3)
_cell_length_c 15.866(4)
_cell_measurement_reflns_used 92
_cell_measurement_temperature 163(2)
_cell_measurement_theta_max 23
_cell_measurement_theta_min 3
_cell_volume 2422.7(9)
_computing_cell_refinement 'SMART (Siemens, 1995)'
_computing_data_collection 'SMART (Siemens, 1995)'
_computing_data_reduction 'SAINT (Siemens, 1995)'
_computing_publication_material 'SHELXL-97 (Sheldrick, 1997)'
_computing_structure_refinement 'SHELXL-97 (Sheldrick, 1997)'
_computing_structure_solution 'SHELXS-97 (Sheldrick, 1997)'
_diffrn_ambient_temperature 163(2)
_diffrn_measured_fraction_theta_full 0.943
_diffrn_measured_fraction_theta_max 0.943
_diffrn_measurement_device_type SIEMENS_SMART_CCD
_diffrn_measurement_method \w
_diffrn_radiation_monochromator graphite
_diffrn_radiation_source 'normal-focus sealed tube'
_diffrn_radiation_type MoK\a
_diffrn_radiation_wavelength 0.71073
_diffrn_reflns_av_R_equivalents 0.1612
_diffrn_reflns_av_sigmaI/netI 0.1111
_diffrn_reflns_limit_h_max 14
_diffrn_reflns_limit_h_min -14
_diffrn_reflns_limit_k_max 17
_diffrn_reflns_limit_k_min -16
_diffrn_reflns_limit_l_max 19
_diffrn_reflns_limit_l_min -19
_diffrn_reflns_number 29990
_diffrn_reflns_theta_full 27.45
_diffrn_reflns_theta_max 27.45
_diffrn_reflns_theta_min 1.97
_diffrn_standards_decay_% 0.0
_diffrn_standards_interval_time 1200
_diffrn_standards_number 147
_exptl_absorpt_coefficient_mu 0.079
_exptl_absorpt_correction_type none
_exptl_crystal_colour colorless
_exptl_crystal_density_diffrn 1.238
_exptl_crystal_density_method 'not measured'
_exptl_crystal_description rod
_exptl_crystal_F_000 960
_exptl_crystal_size_max 0.40
_exptl_crystal_size_mid 0.20
_exptl_crystal_size_min 0.17
_refine_diff_density_max 0.171
_refine_diff_density_min -0.191
_refine_diff_density_rms 0.044
_refine_ls_extinction_method none
_refine_ls_goodness_of_fit_ref 1.022
_refine_ls_hydrogen_treatment mixed
_refine_ls_matrix_type full
_refine_ls_number_parameters 311
_refine_ls_number_reflns 2944
_refine_ls_number_restraints 0
_refine_ls_restrained_S_all 1.022
_refine_ls_R_factor_all 0.1409
_refine_ls_R_factor_gt 0.0542
_refine_ls_shift/su_max 0.005
_refine_ls_shift/su_mean 0.001
_refine_ls_structure_factor_coef Fsqd
_refine_ls_weighting_details 'calc w=1/[\s^2^(Fo^2^)+(0.05P)^2^] where P=(Fo^2^+2Fc^2^)/3'
_refine_ls_weighting_scheme calc
_refine_ls_wR_factor_gt 0.0955
_refine_ls_wR_factor_ref 0.1177
_reflns_number_gt 1630
_reflns_number_total 2944
_reflns_threshold_expression I>2sigma(I)
_cod_data_source_file 1860-5397-4-28-S2.cif
_cod_data_source_block akalay7
_cod_original_cell_volume 2422.6(9)
_cod_original_sg_symbol_H-M 'P 212121'
_cod_database_code 4029805

loop_
_symmetry_equiv_pos_as_xyz
'x, y, z'
'-x+1/2, -y, z+1/2'
'-x, y+1/2, -z+1/2'
'x+1/2, -y+1/2, -z'

loop_
_atom_site_label
_atom_site_type_symbol
_atom_site_fract_x
_atom_site_fract_y
_atom_site_fract_z
_atom_site_U_iso_or_equiv
_atom_site_adp_type
_atom_site_occupancy
_atom_site_symmetry_multiplicity
_atom_site_calc_flag
_atom_site_refinement_flags
O3 O 0.3944(2) 0.01750(19) 0.77261(16) 0.0479(8) Uani 1 1 d .
N1 N 0.3797(2) 0.1599(2) 0.69451(19) 0.0309(8) Uani 1 1 d .
O1 O 0.4089(2) 0.31578(19) 0.63980(17) 0.0457(8) Uani 1 1 d .
C1 C 0.4329(3) 0.2521(3) 0.6917(3) 0.0363(10) Uani 1 1 d .
C18 C 0.6805(3) 0.0965(3) 0.7317(2) 0.0303(9) Uani 1 1 d .
C24 C 0.3141(3) 0.0912(3) 0.5599(2) 0.0360(10) Uani 1 1 d .
C9 C 0.7152(3) 0.1899(3) 0.8594(2) 0.0331(9) Uani 1 1 d .
C11 C 0.5102(3) 0.1622(3) 0.8109(2) 0.0328(9) Uani 1 1 d .
H11A H 0.4759 0.1750 0.8680 0.039 Uiso 1 1 calc R
C13 C 0.6874(3) 0.1830(3) 0.6833(2) 0.0311(9) Uani 1 1 d .
C10 C 0.6351(3) 0.1131(3) 0.8199(2) 0.0309(9) Uani 1 1 d .
O2 O 0.6317(3) 0.0288(2) 0.87188(17) 0.0491(8) Uani 1 1 d .
C3 C 0.6529(3) 0.2746(3) 0.7312(3) 0.0401(11) Uani 1 1 d .
H3A H 0.6633 0.3359 0.6973 0.048 Uiso 1 1 calc R
C19 C 0.2855(3) 0.1309(3) 0.6371(2) 0.0328(9) Uani 1 1 d .
C2 C 0.5206(3) 0.2593(3) 0.7622(2) 0.0348(10) Uani 1 1 d .
H2A H 0.4977 0.3151 0.8000 0.042 Uiso 1 1 calc R
C14 C 0.7280(3) 0.1779(4) 0.6009(3) 0.0505(12) Uani 1 1 d .
H14A H 0.7310 0.2354 0.5668 0.061 Uiso 1 1 calc R
C23 C 0.2206(4) 0.0712(3) 0.5047(3) 0.0444(11) Uani 1 1 d .
H23A H 0.2374 0.0434 0.4510 0.053 Uiso 1 1 calc R
C12 C 0.4240(3) 0.1021(3) 0.7594(2) 0.0341(9) Uani 1 1 d .
C20 C 0.1674(3) 0.1480(3) 0.6629(2) 0.0402(10) Uani 1 1 d .
C15 C 0.7649(4) 0.0866(5) 0.5682(3) 0.0621(14) Uani 1 1 d .
H15A H 0.7937 0.0825 0.5120 0.075 Uiso 1 1 calc R
C4 C 0.7253(3) 0.2754(3) 0.8122(3) 0.0394(11) Uani 1 1 d .
C8 C 0.7766(4) 0.1792(3) 0.9338(3) 0.0467(11) Uani 1 1 d .
H8A H 0.7684 0.1207 0.9661 0.056 Uiso 1 1 calc R
C21 C 0.0781(4) 0.1266(3) 0.6050(3) 0.0507(12) Uani 1 1 d .
H21A H -0.0026 0.1371 0.6203 0.061 Uiso 1 1 calc R
C28 C 0.4396(4) 0.0634(3) 0.5357(3) 0.0480(12) Uani 1 1 d .
H28A H 0.4939 0.0897 0.5803 0.058 Uiso 1 1 calc R
C22 C 0.1036(4) 0.0910(3) 0.5265(3) 0.0479(12) Uani 1 1 d .
H22A H 0.0414 0.0798 0.4871 0.058 Uiso 1 1 calc R
C5 C 0.7978(4) 0.3510(3) 0.8398(3) 0.0589(13) Uani 1 1 d .
H5A H 0.8042 0.4102 0.8083 0.071 Uiso 1 1 calc R
C16 C 0.7595(4) 0.0036(4) 0.6171(3) 0.0629(14) Uani 1 1 d .
H16A H 0.7853 -0.0575 0.5946 0.075 Uiso 1 1 calc R
C7 C 0.8504(4) 0.2540(4) 0.9616(3) 0.0600(14) Uani 1 1 d .
H7A H 0.8934 0.2469 1.0128 0.072 Uiso 1 1 calc R
C6 C 0.8614(4) 0.3391(4) 0.9144(3) 0.0664(15) Uani 1 1 d .
H6A H 0.9129 0.3901 0.9332 0.080 Uiso 1 1 calc R
C25 C 0.1361(4) 0.1879(4) 0.7494(3) 0.0694(16) Uani 1 1 d .
H25A H 0.2104 0.1884 0.7841 0.083 Uiso 1 1 calc R
C30 C 0.4543(4) -0.0475(4) 0.5342(3) 0.0703(15) Uani 1 1 d .
H30A H 0.4302 -0.0749 0.5887 0.105 Uiso 1 1 calc R
H30B H 0.5378 -0.0639 0.5233 0.105 Uiso 1 1 calc R
H30C H 0.4042 -0.0753 0.4896 0.105 Uiso 1 1 calc R
C17 C 0.7173(3) 0.0077(3) 0.6978(3) 0.0406(10) Uani 1 1 d .
H17A H 0.7133 -0.0505 0.7308 0.049 Uiso 1 1 calc R
C29 C 0.4771(4) 0.1095(3) 0.4520(3) 0.0666(14) Uani 1 1 d .
H29A H 0.5594 0.0907 0.4391 0.100 Uiso 1 1 calc R
H29B H 0.4716 0.1813 0.4561 0.100 Uiso 1 1 calc R
H29C H 0.4244 0.0862 0.4070 0.100 Uiso 1 1 calc R
C26 C 0.0888(6) 0.2926(4) 0.7452(4) 0.105(2) Uani 1 1 d .
H26A H 0.1487 0.3353 0.7191 0.158 Uiso 1 1 calc R
H26B H 0.0717 0.3161 0.8023 0.158 Uiso 1 1 calc R
H26C H 0.0157 0.2939 0.7115 0.158 Uiso 1 1 calc R
C27 C 0.0454(7) 0.1244(4) 0.7940(4) 0.131(3) Uani 1 1 d .
H27A H 0.0762 0.0573 0.7992 0.197 Uiso 1 1 calc R
H27B H -0.0288 0.1236 0.7616 0.197 Uiso 1 1 calc R
H27C H 0.0300 0.1513 0.8503 0.197 Uiso 1 1 calc R
H2B H 0.565(4) -0.018(3) 0.852(3) 0.104(18) Uiso 1 1 d .

loop_
_atom_site_aniso_label
_atom_site_aniso_U_11
_atom_site_aniso_U_22
_atom_site_aniso_U_33
_atom_site_aniso_U_23
_atom_site_aniso_U_13
_atom_site_aniso_U_12
O3 0.0430(18) 0.0441(18) 0.0566(19) 0.0209(15) -0.0109(14) -0.0122(14)
N1 0.0242(17) 0.0316(18) 0.0368(19) 0.0000(15) -0.0051(16) 0.0032(14)
O1 0.0338(16) 0.0359(15) 0.067(2) 0.0107(15) -0.0087(15) 0.0026(13)
C1 0.022(2) 0.032(2) 0.054(3) -0.004(2) 0.004(2) 0.0063(18)
C18 0.0162(19) 0.034(2) 0.041(2) -0.005(2) -0.0068(18) 0.0028(17)
C24 0.032(2) 0.037(2) 0.039(2) -0.001(2) -0.005(2) -0.0004(19)
C9 0.023(2) 0.037(2) 0.039(2) -0.008(2) -0.005(2) 0.0046(18)
C11 0.027(2) 0.042(2) 0.030(2) -0.0023(19) 0.0001(18) 0.0000(18)
C13 0.0120(19) 0.041(2) 0.041(3) 0.006(2) -0.0033(18) 0.0027(16)
C10 0.029(2) 0.030(2) 0.034(2) 0.0046(18) -0.0039(19) -0.0001(17)
O2 0.0494(19) 0.0501(18) 0.0477(18) 0.0170(15) -0.0192(16) -0.0073(16)
C3 0.027(2) 0.031(2) 0.063(3) 0.014(2) 0.000(2) 0.0022(18)
C19 0.028(2) 0.031(2) 0.040(2) 0.0095(19) -0.004(2) 0.0026(18)
C2 0.030(2) 0.032(2) 0.043(3) -0.008(2) 0.002(2) 0.0086(18)
C14 0.023(2) 0.089(4) 0.040(3) 0.021(3) -0.001(2) -0.005(2)
C23 0.044(3) 0.039(2) 0.050(3) -0.003(2) -0.011(2) 0.003(2)
C12 0.028(2) 0.032(2) 0.043(2) 0.002(2) 0.0029(19) 0.0001(19)
C20 0.026(2) 0.060(3) 0.035(2) 0.008(2) 0.004(2) 0.006(2)
C15 0.026(2) 0.117(5) 0.043(3) -0.024(3) 0.001(2) 0.009(3)
C4 0.021(2) 0.030(2) 0.067(3) -0.011(2) -0.005(2) 0.0078(18)
C8 0.038(2) 0.053(3) 0.049(3) -0.014(2) -0.008(2) 0.002(2)
C21 0.028(2) 0.065(3) 0.059(3) 0.010(3) -0.005(2) 0.004(2)
C28 0.036(3) 0.064(3) 0.044(3) -0.015(2) 0.002(2) 0.003(2)
C22 0.043(3) 0.040(3) 0.061(3) 0.012(2) -0.020(2) -0.004(2)
C5 0.033(2) 0.031(2) 0.113(4) -0.009(3) -0.018(3) 0.005(2)
C16 0.041(3) 0.091(4) 0.056(3) -0.021(3) -0.013(3) 0.024(3)
C7 0.051(3) 0.059(3) 0.070(4) -0.031(3) -0.021(3) 0.017(3)
C6 0.041(3) 0.049(3) 0.110(4) -0.043(3) -0.027(3) 0.017(2)
C25 0.027(3) 0.130(5) 0.052(3) 0.001(3) 0.007(2) 0.026(3)
C30 0.045(3) 0.080(4) 0.086(4) -0.009(3) 0.017(3) 0.022(3)
C17 0.036(2) 0.041(2) 0.045(3) -0.013(2) -0.011(2) 0.009(2)
C29 0.043(3) 0.086(4) 0.071(3) 0.007(3) 0.010(3) -0.012(3)
C26 0.132(6) 0.090(4) 0.093(5) -0.044(4) 0.035(4) -0.051(4)
C27 0.187(8) 0.092(5) 0.114(5) 0.047(4) 0.094(5) 0.065(5)

loop_
_atom_type_symbol
_atom_type_description
_atom_type_scat_dispersion_real
_atom_type_scat_dispersion_imag
_atom_type_scat_source
C C 0.0033 0.0016 'International Tables Vol C Tables 4.2.6.8 and 6.1.1.4'
H H 0.0000 0.0000 'International Tables Vol C Tables 4.2.6.8 and 6.1.1.4'
N N 0.0061 0.0033 'International Tables Vol C Tables 4.2.6.8 and 6.1.1.4'
O O 0.0106 0.0060 'International Tables Vol C Tables 4.2.6.8 and 6.1.1.4'

loop_
_geom_angle_atom_site_label_1
_geom_angle_atom_site_label_2
_geom_angle_atom_site_label_3
_geom_angle
C12 N1 C1 112.4(3)
C12 N1 C19 125.0(3)
C1 N1 C19 122.6(3)
O1 C1 N1 124.4(4)
O1 C1 C2 127.1(3)
N1 C1 C2 108.6(3)
C17 C18 C13 120.1(3)
C17 C18 C10 126.3(4)
C13 C18 C10 113.6(3)
C19 C24 C23 117.4(4)
C19 C24 C28 122.8(3)
C23 C24 C28 119.7(4)
C8 C9 C4 120.7(4)
C8 C9 C10 125.5(4)
C4 C9 C10 113.7(3)
C12 C11 C2 104.0(3)
C12 C11 C10 113.2(3)
C2 C11 C10 110.2(3)
C14 C13 C18 119.4(4)
C14 C13 C3 126.9(4)
C18 C13 C3 113.6(3)
O2 C10 C18 115.5(3)
O2 C10 C9 109.5(3)
C18 C10 C9 106.7(3)
O2 C10 C11 112.1(3)
C18 C10 C11 106.5(3)
C9 C10 C11 106.1(3)
C13 C3 C4 107.1(3)
C13 C3 C2 106.9(3)
C4 C3 C2 104.0(3)
C24 C19 C20 122.9(3)
C24 C19 N1 119.7(3)
C20 C19 N1 117.4(3)
C1 C2 C11 105.7(3)
C1 C2 C3 113.4(3)
C11 C2 C3 110.0(3)
C13 C14 C15 119.2(4)
C22 C23 C24 121.3(4)
O3 C12 N1 124.5(3)
O3 C12 C11 126.5(3)
N1 C12 C11 109.0(3)
C21 C20 C19 116.9(4)
C21 C20 C25 120.4(4)
C19 C20 C25 122.7(4)
C16 C15 C14 120.3(4)
C5 C4 C9 120.0(4)
C5 C4 C3 126.0(4)
C9 C4 C3 114.0(3)
C9 C8 C7 119.7(4)
C22 C21 C20 121.7(4)
C24 C28 C30 110.7(4)
C24 C28 C29 112.1(4)
C30 C28 C29 111.3(4)
C21 C22 C23 119.7(4)
C4 C5 C6 119.0(4)
C17 C16 C15 120.8(5)
C6 C7 C8 119.7(4)
C7 C6 C5 120.7(4)
C27 C25 C20 112.1(5)
C27 C25 C26 108.6(4)
C20 C25 C26 112.1(4)
C16 C17 C18 120.2(4)

loop_
_geom_bond_atom_site_label_1
_geom_bond_atom_site_label_2
_geom_bond_distance
O3 C12 1.215(4)
N1 C12 1.387(4)
N1 C1 1.390(4)
N1 C19 1.451(4)
O1 C1 1.224(4)
C1 C2 1.493(5)
C18 C17 1.384(5)
C18 C13 1.407(5)
C18 C10 1.506(5)
C24 C19 1.376(5)
C24 C23 1.394(5)
C24 C28 1.510(5)
C9 C8 1.375(5)
C9 C4 1.387(5)
C9 C10 1.515(5)
C11 C12 1.508(5)
C11 C2 1.534(5)
C11 C10 1.561(5)
C13 C14 1.387(5)
C13 C3 1.508(5)
C10 O2 1.413(4)
C3 C4 1.521(5)
C3 C2 1.579(5)
C19 C20 1.408(5)
C14 C15 1.407(6)
C23 C22 1.385(6)
C20 C21 1.390(5)
C20 C25 1.518(6)
C15 C16 1.370(7)
C4 C5 1.383(5)
C8 C7 1.384(6)
C21 C22 1.366(6)
C28 C30 1.517(6)
C28 C29 1.528(6)
C5 C6 1.392(6)
C16 C17 1.366(6)
C7 C6 1.383(6)
C25 C27 1.511(7)
C25 C26 1.520(7)

loop_
_geom_torsion_atom_site_label_1
_geom_torsion_atom_site_label_2
_geom_torsion_atom_site_label_3
_geom_torsion_atom_site_label_4
_geom_torsion
C12 N1 C1 O1 179.7(3)
C19 N1 C1 O1 -2.3(6)
C12 N1 C1 C2 -1.2(4)
C19 N1 C1 C2 176.8(3)
C17 C18 C13 C14 1.9(5)
C10 C18 C13 C14 180.0(3)
C17 C18 C13 C3 -175.6(3)
C10 C18 C13 C3 2.5(4)
C17 C18 C10 O2 0.6(5)
C13 C18 C10 O2 -177.3(3)
C17 C18 C10 C9 122.5(4)
C13 C18 C10 C9 -55.4(4)
C17 C18 C10 C11 -124.6(4)
C13 C18 C10 C11 57.5(4)
C8 C9 C10 O2 0.8(5)
C4 C9 C10 O2 179.3(3)
C8 C9 C10 C18 -124.8(4)
C4 C9 C10 C18 53.7(4)
C8 C9 C10 C11 122.0(4)
C4 C9 C10 C11 -59.6(4)
C12 C11 C10 O2 -70.2(4)
C2 C11 C10 O2 173.8(3)
C12 C11 C10 C18 57.1(4)
C2 C11 C10 C18 -59.0(4)
C12 C11 C10 C9 170.4(3)
C2 C11 C10 C9 54.4(4)
C14 C13 C3 C4 -125.6(4)
C18 C13 C3 C4 51.6(4)
C14 C13 C3 C2 123.5(4)
C18 C13 C3 C2 -59.3(4)
C23 C24 C19 C20 2.5(6)
C28 C24 C19 C20 -173.7(4)
C23 C24 C19 N1 -175.4(3)
C28 C24 C19 N1 8.3(6)
C12 N1 C19 C24 -95.7(4)
C1 N1 C19 C24 86.7(4)
C12 N1 C19 C20 86.3(4)
C1 N1 C19 C20 -91.4(4)
O1 C1 C2 C11 176.5(4)
N1 C1 C2 C11 -2.6(4)
O1 C1 C2 C3 -63.0(5)
N1 C1 C2 C3 117.9(3)
C12 C11 C2 C1 5.0(4)
C10 C11 C2 C1 126.7(3)
C12 C11 C2 C3 -117.7(3)
C10 C11 C2 C3 4.0(4)
C13 C3 C2 C1 -64.6(4)
C4 C3 C2 C1 -177.7(3)
C13 C3 C2 C11 53.5(4)
C4 C3 C2 C11 -59.6(4)
C18 C13 C14 C15 -1.9(5)
C3 C13 C14 C15 175.2(4)
C19 C24 C23 C22 0.3(6)
C28 C24 C23 C22 176.7(4)
C1 N1 C12 O3 -177.2(4)
C19 N1 C12 O3 4.9(6)
C1 N1 C12 C11 4.6(4)
C19 N1 C12 C11 -173.3(3)
C2 C11 C12 O3 176.0(4)
C10 C11 C12 O3 56.3(5)
C2 C11 C12 N1 -5.8(4)
C10 C11 C12 N1 -125.5(3)
C24 C19 C20 C21 -2.6(6)
N1 C19 C20 C21 175.4(3)
C24 C19 C20 C25 177.4(4)
N1 C19 C20 C25 -4.6(6)
C13 C14 C15 C16 0.7(6)
C8 C9 C4 C5 0.1(6)
C10 C9 C4 C5 -178.5(3)
C8 C9 C4 C3 179.2(3)
C10 C9 C4 C3 0.6(5)
C13 C3 C4 C5 125.4(4)
C2 C3 C4 C5 -121.7(4)
C13 C3 C4 C9 -53.6(4)
C2 C3 C4 C9 59.3(4)
C4 C9 C8 C7 -0.7(6)
C10 C9 C8 C7 177.7(4)
C19 C20 C21 C22 -0.2(6)
C25 C20 C21 C22 179.8(4)
C19 C24 C28 C30 107.6(4)
C23 C24 C28 C30 -68.5(5)
C19 C24 C28 C29 -127.4(4)
C23 C24 C28 C29 56.4(5)
C20 C21 C22 C23 2.9(6)
C24 C23 C22 C21 -3.0(6)
C9 C4 C5 C6 1.0(6)
C3 C4 C5 C6 -178.0(4)
C14 C15 C16 C17 0.6(7)
C9 C8 C7 C6 0.3(6)
C8 C7 C6 C5 0.8(7)
C4 C5 C6 C7 -1.5(6)
C21 C20 C25 C27 52.6(6)
C19 C20 C25 C27 -127.4(5)
C21 C20 C25 C26 -69.9(6)
C19 C20 C25 C26 110.1(5)
C15 C16 C17 C18 -0.7(6)
C13 C18 C17 C16 -0.6(5)
C10 C18 C17 C16 -178.4(3)
